data_7202846
loop_
_publ_author_name
'Clark, Thomas E.'
'Makha, Mohamed'
'McKinnon, Joshua J.'
'Sobolev, Alexandre N.'
'Spackman, Mark A.'
'Raston, Colin L.'

_publ_section_title
;
 Variable temperature Hirshfeld surface analysis of interdigitated
 calix[6]arene bearing O-alkyl C18 linear chains
;
_journal_issue 7
_journal_name_full CrystEngComm
_journal_page_first 566
_journal_paper_doi 10.1039/b703166c
_journal_volume 9
_journal_year 2007
_chemical_formula_moiety 'C150 H252 O6'
_chemical_formula_sum 'C150 H252 O6'
_chemical_formula_weight 2151.52
_chemical_name_systematic
;
?
;
_space_group_IT_number 2
_symmetry_cell_setting triclinic
_symmetry_space_group_name_Hall '-P 1'
_symmetry_space_group_name_H-M 'P -1'
_atom_sites_solution_hydrogens geom
_atom_sites_solution_primary direct
_atom_sites_solution_secondary difmap
_audit_creation_method SHELXL-97
_cell_angle_alpha 87.67(1)
_cell_angle_beta 87.14(1)
_cell_angle_gamma 83.88(1)
_cell_formula_units_Z 1
_cell_length_a 12.148(1)
_cell_length_b 12.386(2)
_cell_length_c 22.901(4)
_cell_measurement_reflns_used 111
_cell_measurement_temperature 100(2)
_cell_measurement_theta_max 25.0
_cell_measurement_theta_min 2.5
_cell_volume 3419.7(9)
_computing_cell_refinement
;
CrysAlis RED, Oxford Diffraction Ltd.,
Version 1.171.29.9 (release 23-03-2006 CrysAlis171 .NET)
(compiled Mar 23 2006,23:39:28)
;
_computing_data_collection
;
CrysAlis CCD, Oxford Diffraction Ltd.,
Version 1.171.29.9 (release 23-03-2006 CrysAlis171 .NET)
(compiled Mar 23 2006,23:39:28)
;
_computing_data_reduction
;
CrysAlis RED, Oxford Diffraction Ltd.,
Version 1.171.29.9 (release 23-03-2006 CrysAlis171 .NET)
(compiled Mar 23 2006,23:39:28)
;
_computing_molecular_graphics 'X-Seed 2.0 (Barbour, 2001)'
_computing_publication_material 'SHELXL-97 (Sheldrick, 1997)'
_computing_structure_refinement 'SHELXL-97 (Sheldrick, 1997)'
_computing_structure_solution 'SHELXS-97 (Sheldrick, 1990)'
_diffrn_ambient_temperature 100(2)
_diffrn_detector_area_resol_mean 16.0009
_diffrn_measured_fraction_theta_full 0.959
_diffrn_measured_fraction_theta_max 0.959
_diffrn_measurement_device_type 'Oxford Diffraction Xcalibur-S, Sapphire CCD'
_diffrn_measurement_method '\w scans'
_diffrn_radiation_monochromator graphite
_diffrn_radiation_source 'Enhance (Mo) X-ray Source'
_diffrn_radiation_type MoK\a
_diffrn_radiation_wavelength 0.71073
_diffrn_reflns_av_R_equivalents 0.1292
_diffrn_reflns_av_sigmaI/netI 0.3292
_diffrn_reflns_limit_h_max 14
_diffrn_reflns_limit_h_min -14
_diffrn_reflns_limit_k_max 14
_diffrn_reflns_limit_k_min -14
_diffrn_reflns_limit_l_max 27
_diffrn_reflns_limit_l_min -27
_diffrn_reflns_number 46146
_diffrn_reflns_theta_full 25.00
_diffrn_reflns_theta_max 25.00
_diffrn_reflns_theta_min 2.51
_exptl_absorpt_coefficient_mu 0.061
_exptl_absorpt_correction_T_max 0.9970
_exptl_absorpt_correction_T_min 0.9850
_exptl_absorpt_correction_type multi-scan
_exptl_absorpt_process_details
;
CrysAlis RED, Oxford Diffraction Ltd.,
Version 1.171.29.9 (release 23-03-2006 CrysAlis171 .NET)
(compiled Mar 23 2006,23:39:28)
;
_exptl_crystal_colour colorless
_exptl_crystal_density_diffrn 1.045
_exptl_crystal_density_meas ?
_exptl_crystal_density_method .
_exptl_crystal_description plate
_exptl_crystal_F_000 1200
_exptl_crystal_size_max 0.25
_exptl_crystal_size_mid 0.25
_exptl_crystal_size_min 0.05
_refine_diff_density_max 0.158
_refine_diff_density_min -0.171
_refine_diff_density_rms 0.034
_refine_ls_extinction_method none
_refine_ls_goodness_of_fit_ref 0.820
_refine_ls_hydrogen_treatment constr
_refine_ls_matrix_type full
_refine_ls_number_parameters 703
_refine_ls_number_reflns 11565
_refine_ls_number_restraints 3
_refine_ls_restrained_S_all 0.822
_refine_ls_R_factor_all 0.2866
_refine_ls_R_factor_gt 0.0700
_refine_ls_shift/su_max 0.001
_refine_ls_shift/su_mean 0.000
_refine_ls_structure_factor_coef Fsqd
_refine_ls_weighting_details 'calc w=1/[\s^2^(Fo^2^)+(0.0150P)^2^+0.0000P] where P=(Fo^2^+2Fc^2^)/3'
_refine_ls_weighting_scheme calc
_refine_ls_wR_factor_gt 0.0608
_refine_ls_wR_factor_ref 0.0936
_reflns_number_gt 3435
_reflns_number_total 11565
_reflns_threshold_expression >2sigma(I)
_cod_data_source_file b703166c.txt
_cod_data_source_block 100K
_cod_depositor_comments
;
The following automatic conversions were performed:
'_symmetry_cell_setting' value 'Triclinic' changed to 'triclinic'
according to '/home/saulius/struct/CIF-dictionaries/cif_core.dic'
dictionary named 'cif_core.dic' version 2.4.1 from 2010-06-29.

Automatic conversion script
Id: cif_fix_enum 1527 2010-12-29 10:47:43Z saulius 
;
_cod_database_code 7202846

loop_
_symmetry_equiv_pos_as_xyz
'x, y, z'
'-x, -y, -z'

loop_
_atom_site_label
_atom_site_type_symbol
_atom_site_fract_x
_atom_site_fract_y
_atom_site_fract_z
_atom_site_U_iso_or_equiv
_atom_site_adp_type
_atom_site_occupancy
_atom_site_symmetry_multiplicity
_atom_site_calc_flag
_atom_site_refinement_flags
_atom_site_disorder_assembly
_atom_site_disorder_group
O1 O -0.0971(2) -0.3065(2) 0.13066(12) 0.0233(7) Uani 1 1 d . . .
C11 C -0.0581(3) -0.3354(3) 0.07411(19) 0.0210(12) Uani 1 1 d . . .
C12 C 0.0540(3) -0.3646(3) 0.06288(18) 0.0238(12) Uani 1 1 d . . .
C13 C 0.0897(3) -0.3829(3) 0.00496(19) 0.0277(12) Uani 1 1 d . . .
H13 H 0.1662 -0.4028 -0.0039 0.033 Uiso 1 1 calc R . .
C14 C 0.0172(4) -0.3729(3) -0.03955(19) 0.0292(13) Uani 1 1 d . . .
H14 H 0.0437 -0.3857 -0.0787 0.035 Uiso 1 1 calc R . .
C15 C -0.0952(4) -0.3439(3) -0.02714(19) 0.0289(13) Uani 1 1 d . . .
H15 H -0.1455 -0.3373 -0.0579 0.035 Uiso 1 1 calc R . .
C16 C -0.1341(3) -0.3246(3) 0.0301(2) 0.0218(12) Uani 1 1 d . . .
C101 C -0.1103(3) -0.3964(3) 0.17100(17) 0.0270(13) Uani 1 1 d . . .
H10A H -0.0373 -0.4294 0.1839 0.032 Uiso 1 1 calc R . .
H10B H -0.1474 -0.4527 0.1525 0.032 Uiso 1 1 calc R . .
C102 C -0.1810(3) -0.3503(3) 0.22265(16) 0.0227(12) Uani 1 1 d . . .
H10C H -0.1913 -0.4103 0.2517 0.027 Uiso 1 1 calc R . .
H10D H -0.2551 -0.3229 0.2087 0.027 Uiso 1 1 calc R . .
C103 C -0.1349(3) -0.2584(3) 0.25371(17) 0.0293(14) Uani 1 1 d . . .
H10E H -0.0608 -0.2840 0.2681 0.035 Uiso 1 1 calc R . .
H10F H -0.1271 -0.1961 0.2259 0.035 Uiso 1 1 calc R . .
C104 C -0.2130(3) -0.2232(3) 0.30454(17) 0.0335(14) Uani 1 1 d . . .
H10G H -0.2174 -0.2858 0.3326 0.040 Uiso 1 1 calc R . .
H10H H -0.2880 -0.2036 0.2897 0.040 Uiso 1 1 calc R . .
C105 C -0.1803(3) -0.1270(3) 0.33740(18) 0.0300(14) Uani 1 1 d . . .
H10I H -0.1061 -0.1465 0.3532 0.036 Uiso 1 1 calc R . .
H10J H -0.1754 -0.0641 0.3096 0.036 Uiso 1 1 calc R . .
C106 C -0.2622(3) -0.0946(3) 0.38713(17) 0.0311(14) Uani 1 1 d . . .
H10K H -0.2641 -0.1570 0.4155 0.037 Uiso 1 1 calc R . .
H10L H -0.3369 -0.0796 0.3713 0.037 Uiso 1 1 calc R . .
C107 C -0.2373(3) 0.0044(3) 0.41968(18) 0.0325(14) Uani 1 1 d . . .
H10M H -0.2357 0.0674 0.3917 0.039 Uiso 1 1 calc R . .
H10N H -0.1632 -0.0101 0.4362 0.039 Uiso 1 1 calc R . .
C108 C -0.3236(3) 0.0327(3) 0.46913(18) 0.0317(14) Uani 1 1 d . . .
H10O H -0.3978 0.0450 0.4525 0.038 Uiso 1 1 calc R . .
H10P H -0.3239 -0.0301 0.4972 0.038 Uiso 1 1 calc R . .
C109 C -0.3038(3) 0.1326(3) 0.50202(18) 0.0321(14) Uani 1 1 d . . .
H10Q H -0.2299 0.1201 0.5190 0.038 Uiso 1 1 calc R . .
H10R H -0.3029 0.1954 0.4739 0.038 Uiso 1 1 calc R . .
C110 C -0.3904(3) 0.1605(3) 0.55068(18) 0.0329(14) Uani 1 1 d . . .
H11A H -0.3920 0.0971 0.5783 0.039 Uiso 1 1 calc R . .
H11B H -0.4640 0.1737 0.5335 0.039 Uiso 1 1 calc R . .
C111 C -0.3711(3) 0.2591(3) 0.58456(18) 0.0348(14) Uani 1 1 d . . .
H11C H -0.2986 0.2454 0.6029 0.042 Uiso 1 1 calc R . .
H11D H -0.3678 0.3224 0.5570 0.042 Uiso 1 1 calc R . .
C112 C -0.4608(3) 0.2865(3) 0.63176(18) 0.0321(14) Uani 1 1 d . . .
H11E H -0.4672 0.2215 0.6579 0.038 Uiso 1 1 calc R . .
H11F H -0.5325 0.3044 0.6131 0.038 Uiso 1 1 calc R . .
C113 C -0.4392(3) 0.3813(3) 0.66860(18) 0.0350(14) Uani 1 1 d . . .
H11G H -0.3659 0.3650 0.6859 0.042 Uiso 1 1 calc R . .
H11H H -0.4364 0.4472 0.6428 0.042 Uiso 1 1 calc R . .
C114 C -0.5272(3) 0.4048(3) 0.71777(18) 0.0345(14) Uani 1 1 d . . .
H11I H -0.6000 0.4225 0.7002 0.041 Uiso 1 1 calc R . .
H11J H -0.5312 0.3380 0.7427 0.041 Uiso 1 1 calc R . .
C115 C -0.5072(3) 0.4972(3) 0.75652(18) 0.0326(14) Uani 1 1 d . . .
H11K H -0.4344 0.4801 0.7742 0.039 Uiso 1 1 calc R . .
H11L H -0.5041 0.5646 0.7320 0.039 Uiso 1 1 calc R . .
C116 C -0.5960(3) 0.5171(3) 0.80483(19) 0.0367(15) Uani 1 1 d . . .
H11M H -0.5979 0.4497 0.8295 0.044 Uiso 1 1 calc R . .
H11N H -0.6687 0.5320 0.7868 0.044 Uiso 1 1 calc R . .
C117 C -0.5811(3) 0.6100(3) 0.84403(18) 0.0394(15) Uani 1 1 d . . .
H11O H -0.5796 0.6777 0.8196 0.047 Uiso 1 1 calc R . .
H11P H -0.5085 0.5953 0.8622 0.047 Uiso 1 1 calc R . .
C118 C -0.6715(3) 0.6281(3) 0.89234(18) 0.0472(16) Uani 1 1 d . . .
H11Q H -0.6562 0.6885 0.9160 0.071 Uiso 1 1 calc R . .
H11R H -0.6729 0.5620 0.9173 0.071 Uiso 1 1 calc R . .
H11S H -0.7435 0.6454 0.8748 0.071 Uiso 1 1 calc R . .
C1 C 0.1357(3) -0.3763(3) 0.11105(17) 0.0269(12) Uani 1 1 d . . .
H1A H 0.1493 -0.4538 0.1236 0.032 Uiso 1 1 calc R . .
H1B H 0.1034 -0.3354 0.1452 0.032 Uiso 1 1 calc R . .
O2 O 0.1596(2) -0.1546(2) 0.10575(11) 0.0263(8) Uani 1 1 d . . .
C21 C 0.2513(4) -0.2233(4) 0.08726(19) 0.0259(12) Uani 1 1 d . . .
C22 C 0.3503(3) -0.1815(3) 0.06980(18) 0.0228(12) Uani 1 1 d . . .
C23 C 0.4416(4) -0.2532(4) 0.05634(19) 0.0347(13) Uani 1 1 d . . .
H23 H 0.5096 -0.2256 0.0446 0.042 Uiso 1 1 calc R . .
C24 C 0.4371(3) -0.3648(3) 0.05942(19) 0.0381(15) Uani 1 1 d . . .
H24 H 0.5010 -0.4128 0.0495 0.046 Uiso 1 1 calc R . .
C25 C 0.3392(4) -0.4052(3) 0.07695(18) 0.0300(13) Uani 1 1 d . . .
H25 H 0.3354 -0.4815 0.0793 0.036 Uiso 1 1 calc R . .
C26 C 0.2455(3) -0.3343(4) 0.09133(19) 0.0253(12) Uani 1 1 d . . .
C201 C 0.0938(3) -0.0964(3) 0.06057(18) 0.0266(13) Uani 1 1 d . . .
H20A H 0.0707 -0.1479 0.0328 0.032 Uiso 1 1 calc R . .
H20B H 0.1375 -0.0438 0.0386 0.032 Uiso 1 1 calc R . .
C202 C -0.0066(3) -0.0376(3) 0.09159(17) 0.0236(12) Uani 1 1 d . . .
H20C H -0.0428 -0.0905 0.1176 0.028 Uiso 1 1 calc R . .
H20D H -0.0601 -0.0093 0.0620 0.028 Uiso 1 1 calc R . .
C203 C 0.0191(3) 0.0566(3) 0.12799(18) 0.0293(14) Uani 1 1 d . . .
H20E H 0.0426 0.1157 0.1014 0.035 Uiso 1 1 calc R . .
H20F H 0.0816 0.0315 0.1530 0.035 Uiso 1 1 calc R . .
C204 C -0.0799(3) 0.1016(3) 0.16676(18) 0.0318(14) Uani 1 1 d . . .
H20G H -0.1419 0.1275 0.1415 0.038 Uiso 1 1 calc R . .
H20H H -0.1042 0.0419 0.1927 0.038 Uiso 1 1 calc R . .
C205 C -0.0566(3) 0.1946(3) 0.20452(18) 0.0327(14) Uani 1 1 d . . .
H20I H 0.0128 0.1736 0.2250 0.039 Uiso 1 1 calc R . .
H20J H -0.0455 0.2594 0.1790 0.039 Uiso 1 1 calc R . .
C206 C -0.1505(3) 0.2238(3) 0.24964(18) 0.0323(14) Uani 1 1 d . . .
H20K H -0.2198 0.2439 0.2289 0.039 Uiso 1 1 calc R . .
H20L H -0.1613 0.1587 0.2750 0.039 Uiso 1 1 calc R . .
C207 C -0.1310(3) 0.3168(3) 0.28814(18) 0.0330(14) Uani 1 1 d . . .
H20M H -0.0601 0.2980 0.3075 0.040 Uiso 1 1 calc R . .
H20N H -0.1234 0.3827 0.2629 0.040 Uiso 1 1 calc R . .
C208 C -0.2221(3) 0.3427(3) 0.33454(18) 0.0355(15) Uani 1 1 d . . .
H20O H -0.2304 0.2765 0.3594 0.043 Uiso 1 1 calc R . .
H20P H -0.2927 0.3626 0.3151 0.043 Uiso 1 1 calc R . .
C209 C -0.2014(3) 0.4353(3) 0.37388(17) 0.0309(14) Uani 1 1 d . . .
H20Q H -0.1304 0.4156 0.3930 0.037 Uiso 1 1 calc R . .
H20R H -0.1937 0.5015 0.3490 0.037 Uiso 1 1 calc R . .
C210 C -0.2912(3) 0.4613(3) 0.42062(18) 0.0311(14) Uani 1 1 d . . .
H21A H -0.2961 0.3964 0.4470 0.037 Uiso 1 1 calc R . .
H21B H -0.3631 0.4771 0.4018 0.037 Uiso 1 1 calc R . .
C211 C -0.2724(3) 0.5573(3) 0.45701(18) 0.0311(14) Uani 1 1 d . . .
H21C H -0.2002 0.5415 0.4754 0.037 Uiso 1 1 calc R . .
H21D H -0.2676 0.6220 0.4305 0.037 Uiso 1 1 calc R . .
C212 C -0.3613(3) 0.5849(3) 0.50455(18) 0.0318(14) Uani 1 1 d . . .
H21E H -0.3643 0.5214 0.5321 0.038 Uiso 1 1 calc R . .
H21F H -0.4340 0.5984 0.4864 0.038 Uiso 1 1 calc R . .
C213 C -0.3429(3) 0.6834(3) 0.53884(19) 0.0333(14) Uani 1 1 d . . .
H21G H -0.3398 0.7468 0.5113 0.040 Uiso 1 1 calc R . .
H21H H -0.2701 0.6698 0.5569 0.040 Uiso 1 1 calc R . .
C214 C -0.4316(3) 0.7116(3) 0.58652(18) 0.0315(14) Uani 1 1 d . . .
H21I H -0.5045 0.7245 0.5686 0.038 Uiso 1 1 calc R . .
H21J H -0.4341 0.6486 0.6144 0.038 Uiso 1 1 calc R . .
C215 C -0.4130(3) 0.8107(3) 0.62002(18) 0.0324(14) Uani 1 1 d . . .
H21K H -0.4094 0.8734 0.5920 0.039 Uiso 1 1 calc R . .
H21L H -0.3405 0.7973 0.6384 0.039 Uiso 1 1 calc R . .
C216 C -0.5028(3) 0.8401(3) 0.66740(18) 0.0343(14) Uani 1 1 d . . .
H21M H -0.5752 0.8548 0.6490 0.041 Uiso 1 1 calc R . .
H21N H -0.5072 0.7771 0.6952 0.041 Uiso 1 1 calc R . .
C217 C -0.4819(3) 0.9385(3) 0.70103(18) 0.0364(14) Uani 1 1 d . . .
H21O H -0.4779 1.0015 0.6733 0.044 Uiso 1 1 calc R . .
H21P H -0.4093 0.9240 0.7192 0.044 Uiso 1 1 calc R . .
C218 C -0.5716(3) 0.9678(3) 0.74885(18) 0.0445(15) Uani 1 1 d . . .
H21Q H -0.5538 1.0316 0.7690 0.067 Uiso 1 1 calc R . .
H21R H -0.5749 0.9064 0.7771 0.067 Uiso 1 1 calc R . .
H21S H -0.6435 0.9840 0.7311 0.067 Uiso 1 1 calc R . .
C2 C 0.3594(3) -0.0609(3) 0.06792(18) 0.0327(13) Uani 1 1 d . . .
H2A H 0.4350 -0.0494 0.0788 0.039 Uiso 1 1 calc R . .
H2B H 0.3069 -0.0275 0.0981 0.039 Uiso 1 1 calc R . .
O3 O 0.2891(2) 0.1653(2) 0.05995(12) 0.0261(8) Uani 1 1 d . . .
C31 C 0.3060(3) 0.1112(4) 0.0075(2) 0.0216(12) Uani 1 1 d . . .
C32 C 0.2859(3) 0.1700(4) -0.0439(2) 0.0219(12) Uani 1 1 d . . .
C33 C 0.2941(3) 0.1146(4) -0.09576(18) 0.0231(12) Uani 1 1 d . . .
H33 H 0.2805 0.1533 -0.1318 0.028 Uiso 1 1 calc R . .
C34 C 0.3222(3) 0.0028(4) -0.09512(19) 0.0260(12) Uani 1 1 d . . .
H34 H 0.3271 -0.0347 -0.1307 0.031 Uiso 1 1 calc R . .
C35 C 0.3430(3) -0.0538(3) -0.04296(19) 0.0255(12) Uani 1 1 d . . .
H35 H 0.3618 -0.1303 -0.0432 0.031 Uiso 1 1 calc R . .
C36 C 0.3371(3) -0.0014(4) 0.0103(2) 0.0233(12) Uani 1 1 d . . .
C301 C 0.3879(3) 0.1855(3) 0.08738(17) 0.0251(12) Uani 1 1 d . . .
H30A H 0.4138 0.2544 0.0714 0.030 Uiso 1 1 calc R . .
H30B H 0.4472 0.1259 0.0797 0.030 Uiso 1 1 calc R . .
C302 C 0.3619(3) 0.1928(3) 0.15266(17) 0.0296(13) Uani 1 1 d . . .
H30C H 0.3357 0.1235 0.1678 0.035 Uiso 1 1 calc R . .
H30D H 0.4308 0.2023 0.1723 0.035 Uiso 1 1 calc R . .
C303 C 0.2746(3) 0.2857(3) 0.16801(18) 0.0270(13) Uani 1 1 d . . .
H30E H 0.2027 0.2708 0.1533 0.032 Uiso 1 1 calc R . .
H30F H 0.2956 0.3536 0.1482 0.032 Uiso 1 1 calc R . .
C304 C 0.2610(3) 0.3020(3) 0.23390(18) 0.0333(14) Uani 1 1 d . . .
H30G H 0.2313 0.2375 0.2531 0.040 Uiso 1 1 calc R . .
H30H H 0.3347 0.3078 0.2494 0.040 Uiso 1 1 calc R . .
C305 C 0.1847(3) 0.4020(3) 0.24918(18) 0.0296(14) Uani 1 1 d . . .
H30I H 0.1095 0.3936 0.2365 0.036 Uiso 1 1 calc R . .
H30J H 0.2111 0.4658 0.2275 0.036 Uiso 1 1 calc R . .
C306 C 0.1786(3) 0.4225(3) 0.31448(18) 0.0324(14) Uani 1 1 d . . .
H30K H 0.1492 0.3598 0.3358 0.039 Uiso 1 1 calc R . .
H30L H 0.2545 0.4269 0.3274 0.039 Uiso 1 1 calc R . .
C307 C 0.1066(4) 0.5255(3) 0.33096(19) 0.0345(15) Uani 1 1 d . . .
H30M H 0.1327 0.5876 0.3076 0.041 Uiso 1 1 calc R . .
H30N H 0.0294 0.5189 0.3207 0.041 Uiso 1 1 calc R . .
C308 C 0.1074(3) 0.5493(3) 0.39514(19) 0.0326(15) Uani 1 1 d . . .
H30O H 0.1849 0.5540 0.4055 0.039 Uiso 1 1 calc R . .
H30P H 0.0799 0.4877 0.4184 0.039 Uiso 1 1 calc R . .
C309 C 0.0379(4) 0.6532(3) 0.41251(19) 0.0351(15) Uani 1 1 d . . .
H30Q H 0.0645 0.7150 0.3890 0.042 Uiso 1 1 calc R . .
H30R H -0.0399 0.6483 0.4030 0.042 Uiso 1 1 calc R . .
C310 C 0.0415(3) 0.6762(3) 0.47683(19) 0.0300(14) Uani 1 1 d . . .
H31A H 0.1195 0.6809 0.4863 0.036 Uiso 1 1 calc R . .
H31B H 0.0150 0.6143 0.5002 0.036 Uiso 1 1 calc R . .
C311 C -0.0278(3) 0.7801(3) 0.49489(19) 0.0323(14) Uani 1 1 d . . .
H31C H -0.1059 0.7751 0.4858 0.039 Uiso 1 1 calc R . .
H31D H -0.0018 0.8420 0.4713 0.039 Uiso 1 1 calc R . .
C312 C -0.0230(3) 0.8033(3) 0.55944(19) 0.0354(15) Uani 1 1 d . . .
H31E H -0.0486 0.7411 0.5830 0.043 Uiso 1 1 calc R . .
H31F H 0.0552 0.8083 0.5684 0.043 Uiso 1 1 calc R . .
C313 C -0.0915(3) 0.9060(3) 0.57815(19) 0.0317(14) Uani 1 1 d . . .
H31G H -0.1702 0.9002 0.5706 0.038 Uiso 1 1 calc R . .
H31H H -0.0675 0.9680 0.5540 0.038 Uiso 1 1 calc R . .
C314 C -0.0826(3) 0.9289(3) 0.64220(19) 0.0352(15) Uani 1 1 d . . .
H31I H -0.0038 0.9341 0.6497 0.042 Uiso 1 1 calc R . .
H31J H -0.1067 0.8667 0.6662 0.042 Uiso 1 1 calc R . .
C315 C -0.1508(3) 1.0326(3) 0.66218(19) 0.0359(14) Uani 1 1 d . . .
H31K H -0.1334 1.0940 0.6355 0.043 Uiso 1 1 calc R . .
H31L H -0.2306 1.0242 0.6597 0.043 Uiso 1 1 calc R . .
C316 C -0.1285(3) 1.0589(3) 0.7242(2) 0.0567(17) Uani 1 1 d D . .
H31M H -0.0477 1.0614 0.7269 0.068 Uiso 1 1 calc R . .
H31N H -0.1500 0.9988 0.7507 0.068 Uiso 1 1 calc R . .
C317 C -0.1877(3) 1.1648(3) 0.7462(2) 0.0515(16) Uani 1 1 d D . .
H31O H -0.1844 1.2223 0.7150 0.062 Uiso 1 1 calc R . .
H31P H -0.1494 1.1873 0.7802 0.062 Uiso 1 1 calc R . .
C318 C -0.3089(3) 1.1531(3) 0.76435(19) 0.0698(18) Uani 1 1 d D . .
H31Q H -0.3447 1.2225 0.7784 0.105 Uiso 1 1 calc R . .
H31R H -0.3123 1.0971 0.7957 0.105 Uiso 1 1 calc R . .
H31S H -0.3473 1.1321 0.7306 0.105 Uiso 1 1 calc R . .
C3 C 0.2549(3) 0.2917(3) -0.04401(18) 0.0259(12) Uani 1 1 d . . .
H3A H 0.2990 0.3231 -0.0150 0.031 Uiso 1 1 calc R . .
H3B H 0.2751 0.3231 -0.0830 0.031 Uiso 1 1 calc R . .

loop_
_atom_site_aniso_label
_atom_site_aniso_U_11
_atom_site_aniso_U_22
_atom_site_aniso_U_33
_atom_site_aniso_U_23
_atom_site_aniso_U_13
_atom_site_aniso_U_12
O1 0.0267(19) 0.0225(18) 0.020(2) -0.0020(16) 0.0039(15) -0.0028(15)
C11 0.014(3) 0.021(3) 0.030(3) -0.006(3) 0.001(2) -0.009(3)
C12 0.022(3) 0.030(3) 0.021(3) 0.014(3) -0.012(2) -0.009(3)
C13 0.023(3) 0.030(3) 0.028(3) 0.011(3) -0.002(3) -0.001(2)
C14 0.037(3) 0.034(3) 0.015(3) 0.001(3) 0.007(3) -0.001(3)
C15 0.032(3) 0.024(3) 0.030(3) -0.004(3) -0.004(3) 0.003(3)
C16 0.012(3) 0.019(3) 0.035(3) 0.000(3) -0.001(2) -0.004(2)
C101 0.035(3) 0.029(3) 0.018(3) 0.007(3) -0.003(2) -0.011(3)
C102 0.023(3) 0.030(3) 0.013(3) 0.003(2) 0.010(2) 0.001(3)
C103 0.030(3) 0.040(4) 0.020(3) 0.002(3) -0.008(3) -0.011(3)
C104 0.035(3) 0.037(4) 0.029(4) -0.001(3) -0.003(3) -0.006(3)
C105 0.029(3) 0.026(3) 0.035(4) 0.001(3) -0.006(3) -0.001(3)
C106 0.040(4) 0.027(3) 0.024(3) 0.002(3) -0.002(3) 0.006(3)
C107 0.039(3) 0.029(3) 0.028(4) -0.002(3) 0.002(3) 0.003(3)
C108 0.042(4) 0.025(3) 0.028(4) 0.001(3) -0.003(3) -0.001(3)
C109 0.045(4) 0.023(3) 0.026(4) 0.003(3) 0.000(3) 0.004(3)
C110 0.038(4) 0.035(4) 0.025(3) 0.003(3) 0.002(3) -0.002(3)
C111 0.045(4) 0.025(3) 0.032(4) -0.003(3) 0.003(3) 0.004(3)
C112 0.038(3) 0.029(3) 0.029(4) -0.004(3) 0.003(3) -0.006(3)
C113 0.042(4) 0.033(4) 0.029(4) -0.001(3) 0.005(3) -0.001(3)
C114 0.040(4) 0.036(4) 0.027(4) -0.003(3) 0.001(3) -0.004(3)
C115 0.030(3) 0.029(3) 0.038(4) 0.000(3) 0.002(3) -0.002(3)
C116 0.039(3) 0.039(4) 0.034(4) -0.006(3) 0.002(3) -0.010(3)
C117 0.047(4) 0.033(3) 0.040(4) -0.013(3) 0.000(3) -0.006(3)
C118 0.047(4) 0.048(4) 0.045(4) -0.014(3) 0.012(3) 0.000(3)
C1 0.024(3) 0.021(3) 0.034(3) 0.003(2) 0.004(2) 0.004(2)
O2 0.031(2) 0.026(2) 0.019(2) 0.0033(16) -0.0004(16) 0.0077(17)
C21 0.016(3) 0.020(3) 0.041(4) -0.011(3) -0.004(2) 0.008(3)
C22 0.014(3) 0.019(3) 0.035(3) 0.002(2) -0.005(2) 0.004(3)
C23 0.024(3) 0.030(3) 0.050(4) 0.010(3) 0.000(3) -0.008(3)
C24 0.016(3) 0.029(3) 0.068(4) 0.000(3) 0.001(3) 0.003(3)
C25 0.030(3) 0.016(3) 0.043(4) 0.003(3) -0.001(3) 0.003(3)
C26 0.014(3) 0.024(3) 0.038(3) -0.003(3) -0.004(2) -0.004(3)
C201 0.025(3) 0.026(3) 0.029(3) 0.011(3) -0.007(3) -0.007(3)
C202 0.020(3) 0.029(3) 0.021(3) -0.004(3) -0.002(2) 0.006(3)
C203 0.028(3) 0.030(3) 0.031(3) -0.005(3) -0.001(3) -0.006(3)
C204 0.033(3) 0.027(3) 0.034(4) -0.006(3) 0.001(3) 0.003(3)
C205 0.037(3) 0.027(3) 0.034(4) -0.010(3) 0.000(3) 0.001(3)
C206 0.042(4) 0.024(3) 0.032(4) -0.007(3) -0.001(3) -0.002(3)
C207 0.035(3) 0.029(3) 0.035(4) -0.004(3) -0.002(3) -0.001(3)
C208 0.043(4) 0.034(4) 0.030(4) 0.002(3) -0.004(3) -0.005(3)
C209 0.036(3) 0.032(4) 0.025(3) 0.001(3) -0.005(3) -0.002(3)
C210 0.029(3) 0.031(4) 0.031(4) -0.004(3) 0.001(3) 0.006(3)
C211 0.036(3) 0.029(3) 0.028(4) -0.005(3) -0.001(3) -0.002(3)
C212 0.042(4) 0.026(3) 0.027(4) 0.000(3) 0.002(3) -0.005(3)
C213 0.042(4) 0.026(3) 0.032(4) -0.003(3) 0.000(3) 0.000(3)
C214 0.037(3) 0.027(3) 0.030(4) -0.002(3) 0.003(3) 0.003(3)
C215 0.040(4) 0.027(3) 0.029(4) -0.002(3) 0.001(3) 0.000(3)
C216 0.044(4) 0.030(4) 0.028(4) -0.003(3) 0.002(3) 0.000(3)
C217 0.034(3) 0.039(4) 0.033(4) -0.006(3) 0.004(3) 0.013(3)
C218 0.050(4) 0.043(4) 0.036(4) -0.001(3) 0.000(3) 0.017(3)
C2 0.032(3) 0.026(3) 0.042(4) 0.003(3) -0.002(3) -0.014(3)
O3 0.0192(19) 0.035(2) 0.025(2) -0.0057(17) -0.0003(16) -0.0069(17)
C31 0.009(3) 0.031(3) 0.025(3) -0.011(3) 0.006(2) -0.005(3)
C32 0.008(3) 0.029(3) 0.029(3) -0.002(3) 0.003(2) -0.004(2)
C33 0.019(3) 0.030(3) 0.020(3) -0.004(3) -0.002(2) 0.000(3)
C34 0.017(3) 0.037(3) 0.025(3) -0.010(3) 0.005(2) -0.005(3)
C35 0.024(3) 0.013(3) 0.039(3) -0.006(3) 0.002(3) 0.002(2)
C36 0.015(3) 0.023(3) 0.033(3) -0.002(3) 0.004(2) -0.005(3)
C301 0.019(3) 0.019(3) 0.037(3) -0.006(3) -0.004(2) 0.004(2)
C302 0.030(3) 0.035(3) 0.025(3) 0.000(3) -0.006(2) -0.008(3)
C303 0.019(3) 0.027(3) 0.035(4) -0.009(3) -0.005(2) 0.000(3)
C304 0.035(3) 0.036(4) 0.029(4) -0.005(3) -0.003(3) -0.004(3)
C305 0.038(3) 0.035(4) 0.018(3) 0.000(3) -0.007(3) -0.008(3)
C306 0.039(3) 0.037(4) 0.022(3) -0.007(3) -0.002(3) -0.007(3)
C307 0.039(4) 0.030(4) 0.035(4) -0.003(3) 0.000(3) -0.004(3)
C308 0.034(3) 0.026(4) 0.037(4) -0.004(3) 0.003(3) -0.003(3)
C309 0.039(3) 0.032(4) 0.034(4) 0.003(3) 0.001(3) -0.004(3)
C310 0.034(3) 0.026(4) 0.029(4) -0.001(3) 0.002(3) -0.001(3)
C311 0.030(3) 0.030(4) 0.036(4) -0.003(3) 0.003(3) -0.002(3)
C312 0.039(4) 0.032(4) 0.034(4) -0.003(3) 0.008(3) -0.004(3)
C313 0.034(3) 0.031(4) 0.028(4) -0.001(3) 0.003(3) 0.002(3)
C314 0.044(4) 0.032(4) 0.029(4) 0.004(3) 0.003(3) -0.005(3)
C315 0.044(4) 0.034(4) 0.030(4) -0.008(3) -0.010(3) 0.003(3)
C316 0.069(4) 0.048(4) 0.050(4) -0.027(3) -0.003(3) 0.017(3)
C317 0.044(4) 0.084(5) 0.026(4) -0.004(3) -0.003(3) -0.002(4)
C318 0.079(5) 0.068(4) 0.057(5) -0.002(3) -0.005(4) 0.013(4)
C3 0.032(3) 0.026(3) 0.020(3) 0.001(2) -0.003(2) -0.004(3)

loop_
_atom_type_symbol
_atom_type_description
_atom_type_scat_dispersion_real
_atom_type_scat_dispersion_imag
_atom_type_scat_source
C C 0.0033 0.0016 'International Tables Vol C Tables 4.2.6.8 and 6.1.1.4'
H H 0.0000 0.0000 'International Tables Vol C Tables 4.2.6.8 and 6.1.1.4'
O O 0.0106 0.0060 'International Tables Vol C Tables 4.2.6.8 and 6.1.1.4'

loop_
_geom_angle_atom_site_label_1
_geom_angle_atom_site_label_2
_geom_angle_atom_site_label_3
_geom_angle
_geom_angle_site_symmetry_1
_geom_angle_site_symmetry_3
_geom_angle_publ_flag
C11 O1 C101 114.9(3) . . ?
C12 C11 C16 122.4(4) . . ?
C12 C11 O1 119.8(4) . . ?
C16 C11 O1 117.6(4) . . ?
C11 C12 C13 117.4(4) . . ?
C11 C12 C1 121.9(4) . . ?
C13 C12 C1 120.6(4) . . ?
C14 C13 C12 121.8(4) . . ?
C14 C13 H13 119.1 . . ?
C12 C13 H13 119.1 . . ?
C13 C14 C15 119.7(4) . . ?
C13 C14 H14 120.1 . . ?
C15 C14 H14 120.1 . . ?
C16 C15 C14 120.2(4) . . ?
C16 C15 H15 119.9 . . ?
C14 C15 H15 119.9 . . ?
C15 C16 C11 118.4(4) . . ?
C15 C16 C3 120.8(4) . 2 ?
C11 C16 C3 120.8(4) . 2 ?
O1 C101 C102 106.1(3) . . ?
O1 C101 H10A 110.5 . . ?
C102 C101 H10A 110.5 . . ?
O1 C101 H10B 110.5 . . ?
C102 C101 H10B 110.5 . . ?
H10A C101 H10B 108.7 . . ?
C101 C102 C103 115.7(3) . . ?
C101 C102 H10C 108.3 . . ?
C103 C102 H10C 108.3 . . ?
C101 C102 H10D 108.3 . . ?
C103 C102 H10D 108.3 . . ?
H10C C102 H10D 107.4 . . ?
C104 C103 C102 109.3(3) . . ?
C104 C103 H10E 109.8 . . ?
C102 C103 H10E 109.8 . . ?
C104 C103 H10F 109.8 . . ?
C102 C103 H10F 109.8 . . ?
H10E C103 H10F 108.3 . . ?
C103 C104 C105 114.8(4) . . ?
C103 C104 H10G 108.6 . . ?
C105 C104 H10G 108.6 . . ?
C103 C104 H10H 108.6 . . ?
C105 C104 H10H 108.6 . . ?
H10G C104 H10H 107.5 . . ?
C106 C105 C104 112.4(4) . . ?
C106 C105 H10I 109.1 . . ?
C104 C105 H10I 109.1 . . ?
C106 C105 H10J 109.1 . . ?
C104 C105 H10J 109.1 . . ?
H10I C105 H10J 107.9 . . ?
C105 C106 C107 114.9(4) . . ?
C105 C106 H10K 108.5 . . ?
C107 C106 H10K 108.5 . . ?
C105 C106 H10L 108.5 . . ?
C107 C106 H10L 108.5 . . ?
H10K C106 H10L 107.5 . . ?
C106 C107 C108 112.1(4) . . ?
C106 C107 H10M 109.2 . . ?
C108 C107 H10M 109.2 . . ?
C106 C107 H10N 109.2 . . ?
C108 C107 H10N 109.2 . . ?
H10M C107 H10N 107.9 . . ?
C109 C108 C107 114.0(4) . . ?
C109 C108 H10O 108.7 . . ?
C107 C108 H10O 108.7 . . ?
C109 C108 H10P 108.7 . . ?
C107 C108 H10P 108.7 . . ?
H10O C108 H10P 107.6 . . ?
C110 C109 C108 113.6(4) . . ?
C110 C109 H10Q 108.8 . . ?
C108 C109 H10Q 108.8 . . ?
C110 C109 H10R 108.8 . . ?
C108 C109 H10R 108.8 . . ?
H10Q C109 H10R 107.7 . . ?
C109 C110 C111 114.4(4) . . ?
C109 C110 H11A 108.7 . . ?
C111 C110 H11A 108.7 . . ?
C109 C110 H11B 108.7 . . ?
C111 C110 H11B 108.7 . . ?
H11A C110 H11B 107.6 . . ?
C112 C111 C110 113.0(4) . . ?
C112 C111 H11C 109.0 . . ?
C110 C111 H11C 109.0 . . ?
C112 C111 H11D 109.0 . . ?
C110 C111 H11D 109.0 . . ?
H11C C111 H11D 107.8 . . ?
C111 C112 C113 113.6(4) . . ?
C111 C112 H11E 108.8 . . ?
C113 C112 H11E 108.8 . . ?
C111 C112 H11F 108.8 . . ?
C113 C112 H11F 108.8 . . ?
H11E C112 H11F 107.7 . . ?
C114 C113 C112 113.2(4) . . ?
C114 C113 H11G 108.9 . . ?
C112 C113 H11G 108.9 . . ?
C114 C113 H11H 108.9 . . ?
C112 C113 H11H 108.9 . . ?
H11G C113 H11H 107.7 . . ?
C115 C114 C113 114.9(4) . . ?
C115 C114 H11I 108.5 . . ?
C113 C114 H11I 108.5 . . ?
C115 C114 H11J 108.5 . . ?
C113 C114 H11J 108.5 . . ?
H11I C114 H11J 107.5 . . ?
C116 C115 C114 113.0(4) . . ?
C116 C115 H11K 109.0 . . ?
C114 C115 H11K 109.0 . . ?
C116 C115 H11L 109.0 . . ?
C114 C115 H11L 109.0 . . ?
H11K C115 H11L 107.8 . . ?
C115 C116 C117 115.1(4) . . ?
C115 C116 H11M 108.5 . . ?
C117 C116 H11M 108.5 . . ?
C115 C116 H11N 108.5 . . ?
C117 C116 H11N 108.5 . . ?
H11M C116 H11N 107.5 . . ?
C116 C117 C118 114.0(4) . . ?
C116 C117 H11O 108.8 . . ?
C118 C117 H11O 108.8 . . ?
C116 C117 H11P 108.8 . . ?
C118 C117 H11P 108.8 . . ?
H11O C117 H11P 107.7 . . ?
C117 C118 H11Q 109.5 . . ?
C117 C118 H11R 109.5 . . ?
H11Q C118 H11R 109.5 . . ?
C117 C118 H11S 109.5 . . ?
H11Q C118 H11S 109.5 . . ?
H11R C118 H11S 109.5 . . ?
C12 C1 C26 112.0(4) . . ?
C12 C1 H1A 109.2 . . ?
C26 C1 H1A 109.2 . . ?
C12 C1 H1B 109.2 . . ?
C26 C1 H1B 109.2 . . ?
H1A C1 H1B 107.9 . . ?
C21 O2 C201 117.2(3) . . ?
C26 C21 O2 118.7(4) . . ?
C26 C21 C22 120.7(4) . . ?
O2 C21 C22 120.4(4) . . ?
C23 C22 C21 118.4(4) . . ?
C23 C22 C2 120.3(4) . . ?
C21 C22 C2 121.3(4) . . ?
C22 C23 C24 121.8(4) . . ?
C22 C23 H23 119.1 . . ?
C24 C23 H23 119.1 . . ?
C25 C24 C23 119.3(4) . . ?
C25 C24 H24 120.3 . . ?
C23 C24 H24 120.3 . . ?
C24 C25 C26 120.1(4) . . ?
C24 C25 H25 120.0 . . ?
C26 C25 H25 120.0 . . ?
C21 C26 C25 119.7(4) . . ?
C21 C26 C1 118.8(4) . . ?
C25 C26 C1 121.5(4) . . ?
O2 C201 C202 106.7(3) . . ?
O2 C201 H20A 110.4 . . ?
C202 C201 H20A 110.4 . . ?
O2 C201 H20B 110.4 . . ?
C202 C201 H20B 110.4 . . ?
H20A C201 H20B 108.6 . . ?
C201 C202 C203 114.3(3) . . ?
C201 C202 H20C 108.7 . . ?
C203 C202 H20C 108.7 . . ?
C201 C202 H20D 108.7 . . ?
C203 C202 H20D 108.7 . . ?
H20C C202 H20D 107.6 . . ?
C202 C203 C204 112.9(3) . . ?
C202 C203 H20E 109.0 . . ?
C204 C203 H20E 109.0 . . ?
C202 C203 H20F 109.0 . . ?
C204 C203 H20F 109.0 . . ?
H20E C203 H20F 107.8 . . ?
C205 C204 C203 114.3(3) . . ?
C205 C204 H20G 108.7 . . ?
C203 C204 H20G 108.7 . . ?
C205 C204 H20H 108.7 . . ?
C203 C204 H20H 108.7 . . ?
H20G C204 H20H 107.6 . . ?
C206 C205 C204 112.3(3) . . ?
C206 C205 H20I 109.1 . . ?
C204 C205 H20I 109.1 . . ?
C206 C205 H20J 109.1 . . ?
C204 C205 H20J 109.1 . . ?
H20I C205 H20J 107.9 . . ?
C207 C206 C205 114.1(4) . . ?
C207 C206 H20K 108.7 . . ?
C205 C206 H20K 108.7 . . ?
C207 C206 H20L 108.7 . . ?
C205 C206 H20L 108.7 . . ?
H20K C206 H20L 107.6 . . ?
C208 C207 C206 114.1(4) . . ?
C208 C207 H20M 108.7 . . ?
C206 C207 H20M 108.7 . . ?
C208 C207 H20N 108.7 . . ?
C206 C207 H20N 108.7 . . ?
H20M C207 H20N 107.6 . . ?
C207 C208 C209 114.1(4) . . ?
C207 C208 H20O 108.7 . . ?
C209 C208 H20O 108.7 . . ?
C207 C208 H20P 108.7 . . ?
C209 C208 H20P 108.7 . . ?
H20O C208 H20P 107.6 . . ?
C210 C209 C208 114.5(4) . . ?
C210 C209 H20Q 108.6 . . ?
C208 C209 H20Q 108.6 . . ?
C210 C209 H20R 108.6 . . ?
C208 C209 H20R 108.6 . . ?
H20Q C209 H20R 107.6 . . ?
C209 C210 C211 113.7(3) . . ?
C209 C210 H21A 108.8 . . ?
C211 C210 H21A 108.8 . . ?
C209 C210 H21B 108.8 . . ?
C211 C210 H21B 108.8 . . ?
H21A C210 H21B 107.7 . . ?
C212 C211 C210 114.8(4) . . ?
C212 C211 H21C 108.6 . . ?
C210 C211 H21C 108.6 . . ?
C212 C211 H21D 108.6 . . ?
C210 C211 H21D 108.6 . . ?
H21C C211 H21D 107.5 . . ?
C211 C212 C213 113.8(4) . . ?
C211 C212 H21E 108.8 . . ?
C213 C212 H21E 108.8 . . ?
C211 C212 H21F 108.8 . . ?
C213 C212 H21F 108.8 . . ?
H21E C212 H21F 107.7 . . ?
C212 C213 C214 114.2(4) . . ?
C212 C213 H21G 108.7 . . ?
C214 C213 H21G 108.7 . . ?
C212 C213 H21H 108.7 . . ?
C214 C213 H21H 108.7 . . ?
H21G C213 H21H 107.6 . . ?
C215 C214 C213 113.7(4) . . ?
C215 C214 H21I 108.8 . . ?
C213 C214 H21I 108.8 . . ?
C215 C214 H21J 108.8 . . ?
C213 C214 H21J 108.8 . . ?
H21I C214 H21J 107.7 . . ?
C214 C215 C216 113.8(4) . . ?
C214 C215 H21K 108.8 . . ?
C216 C215 H21K 108.8 . . ?
C214 C215 H21L 108.8 . . ?
C216 C215 H21L 108.8 . . ?
H21K C215 H21L 107.7 . . ?
C217 C216 C215 113.0(4) . . ?
C217 C216 H21M 109.0 . . ?
C215 C216 H21M 109.0 . . ?
C217 C216 H21N 109.0 . . ?
C215 C216 H21N 109.0 . . ?
H21M C216 H21N 107.8 . . ?
C216 C217 C218 113.1(4) . . ?
C216 C217 H21O 109.0 . . ?
C218 C217 H21O 109.0 . . ?
C216 C217 H21P 109.0 . . ?
C218 C217 H21P 109.0 . . ?
H21O C217 H21P 107.8 . . ?
C217 C218 H21Q 109.5 . . ?
C217 C218 H21R 109.5 . . ?
H21Q C218 H21R 109.5 . . ?
C217 C218 H21S 109.5 . . ?
H21Q C218 H21S 109.5 . . ?
H21R C218 H21S 109.5 . . ?
C22 C2 C36 116.3(3) . . ?
C22 C2 H2A 108.2 . . ?
C36 C2 H2A 108.2 . . ?
C22 C2 H2B 108.2 . . ?
C36 C2 H2B 108.2 . . ?
H2A C2 H2B 107.4 . . ?
C31 O3 C301 115.2(3) . . ?
C32 C31 O3 118.2(4) . . ?
C32 C31 C36 123.6(4) . . ?
O3 C31 C36 118.1(4) . . ?
C31 C32 C33 118.2(4) . . ?
C31 C32 C3 121.0(4) . . ?
C33 C32 C3 120.8(4) . . ?
C34 C33 C32 120.3(4) . . ?
C34 C33 H33 119.9 . . ?
C32 C33 H33 119.9 . . ?
C35 C34 C33 120.2(4) . . ?
C35 C34 H34 119.9 . . ?
C33 C34 H34 119.9 . . ?
C34 C35 C36 121.6(4) . . ?
C34 C35 H35 119.2 . . ?
C36 C35 H35 119.2 . . ?
C35 C36 C31 116.1(4) . . ?
C35 C36 C2 122.8(4) . . ?
C31 C36 C2 121.1(4) . . ?
O3 C301 C302 108.3(3) . . ?
O3 C301 H30A 110.0 . . ?
C302 C301 H30A 110.0 . . ?
O3 C301 H30B 110.0 . . ?
C302 C301 H30B 110.0 . . ?
H30A C301 H30B 108.4 . . ?
C303 C302 C301 113.0(4) . . ?
C303 C302 H30C 109.0 . . ?
C301 C302 H30C 109.0 . . ?
C303 C302 H30D 109.0 . . ?
C301 C302 H30D 109.0 . . ?
H30C C302 H30D 107.8 . . ?
C302 C303 C304 112.4(4) . . ?
C302 C303 H30E 109.1 . . ?
C304 C303 H30E 109.1 . . ?
C302 C303 H30F 109.1 . . ?
C304 C303 H30F 109.1 . . ?
H30E C303 H30F 107.9 . . ?
C305 C304 C303 112.9(4) . . ?
C305 C304 H30G 109.0 . . ?
C303 C304 H30G 109.0 . . ?
C305 C304 H30H 109.0 . . ?
C303 C304 H30H 109.0 . . ?
H30G C304 H30H 107.8 . . ?
C304 C305 C306 112.5(4) . . ?
C304 C305 H30I 109.1 . . ?
C306 C305 H30I 109.1 . . ?
C304 C305 H30J 109.1 . . ?
C306 C305 H30J 109.1 . . ?
H30I C305 H30J 107.8 . . ?
C307 C306 C305 113.8(4) . . ?
C307 C306 H30K 108.8 . . ?
C305 C306 H30K 108.8 . . ?
C307 C306 H30L 108.8 . . ?
C305 C306 H30L 108.8 . . ?
H30K C306 H30L 107.7 . . ?
C308 C307 C306 113.5(4) . . ?
C308 C307 H30M 108.9 . . ?
C306 C307 H30M 108.9 . . ?
C308 C307 H30N 108.9 . . ?
C306 C307 H30N 108.9 . . ?
H30M C307 H30N 107.7 . . ?
C307 C308 C309 114.5(4) . . ?
C307 C308 H30O 108.6 . . ?
C309 C308 H30O 108.6 . . ?
C307 C308 H30P 108.6 . . ?
C309 C308 H30P 108.6 . . ?
H30O C308 H30P 107.6 . . ?
C310 C309 C308 113.5(4) . . ?
C310 C309 H30Q 108.9 . . ?
C308 C309 H30Q 108.9 . . ?
C310 C309 H30R 108.9 . . ?
C308 C309 H30R 108.9 . . ?
H30Q C309 H30R 107.7 . . ?
C309 C310 C311 114.0(4) . . ?
C309 C310 H31A 108.7 . . ?
C311 C310 H31A 108.7 . . ?
C309 C310 H31B 108.7 . . ?
C311 C310 H31B 108.7 . . ?
H31A C310 H31B 107.6 . . ?
C310 C311 C312 113.8(4) . . ?
C310 C311 H31C 108.8 . . ?
C312 C311 H31C 108.8 . . ?
C310 C311 H31D 108.8 . . ?
C312 C311 H31D 108.8 . . ?
H31C C311 H31D 107.7 . . ?
C313 C312 C311 114.5(4) . . ?
C313 C312 H31E 108.6 . . ?
C311 C312 H31E 108.6 . . ?
C313 C312 H31F 108.6 . . ?
C311 C312 H31F 108.6 . . ?
H31E C312 H31F 107.6 . . ?
C312 C313 C314 113.5(4) . . ?
C312 C313 H31G 108.9 . . ?
C314 C313 H31G 108.9 . . ?
C312 C313 H31H 108.9 . . ?
C314 C313 H31H 108.9 . . ?
H31G C313 H31H 107.7 . . ?
C313 C314 C315 114.5(4) . . ?
C313 C314 H31I 108.6 . . ?
C315 C314 H31I 108.6 . . ?
C313 C314 H31J 108.6 . . ?
C315 C314 H31J 108.6 . . ?
H31I C314 H31J 107.6 . . ?
C316 C315 C314 112.4(4) . . ?
C316 C315 H31K 109.1 . . ?
C314 C315 H31K 109.1 . . ?
C316 C315 H31L 109.1 . . ?
C314 C315 H31L 109.1 . . ?
H31K C315 H31L 107.9 . . ?
C315 C316 C317 115.8(4) . . ?
C315 C316 H31M 108.3 . . ?
C317 C316 H31M 108.3 . . ?
C315 C316 H31N 108.3 . . ?
C317 C316 H31N 108.3 . . ?
H31M C316 H31N 107.4 . . ?
C316 C317 C318 111.5(3) . . ?
C316 C317 H31O 109.3 . . ?
C318 C317 H31O 109.3 . . ?
C316 C317 H31P 109.3 . . ?
C318 C317 H31P 109.3 . . ?
H31O C317 H31P 108.0 . . ?
C317 C318 H31Q 109.5 . . ?
C317 C318 H31R 109.5 . . ?
H31Q C318 H31R 109.5 . . ?
C317 C318 H31S 109.5 . . ?
H31Q C318 H31S 109.5 . . ?
H31R C318 H31S 109.5 . . ?
C16 C3 C32 114.1(3) 2 . ?
C16 C3 H3A 108.7 2 . ?
C32 C3 H3A 108.7 . . ?
C16 C3 H3B 108.7 2 . ?
C32 C3 H3B 108.7 . . ?
H3A C3 H3B 107.6 . . ?

loop_
_geom_bond_atom_site_label_1
_geom_bond_atom_site_label_2
_geom_bond_distance
_geom_bond_site_symmetry_2
_geom_bond_publ_flag
O1 C11 1.403(4) . ?
O1 C101 1.434(4) . ?
C11 C12 1.385(5) . ?
C11 C16 1.394(5) . ?
C12 C13 1.395(5) . ?
C12 C1 1.513(5) . ?
C13 C14 1.373(5) . ?
C13 H13 0.9500 . ?
C14 C15 1.393(5) . ?
C14 H14 0.9500 . ?
C15 C16 1.392(5) . ?
C15 H15 0.9500 . ?
C16 C3 1.502(5) 2 ?
C101 C102 1.521(5) . ?
C101 H10A 0.9900 . ?
C101 H10B 0.9900 . ?
C102 C103 1.535(4) . ?
C102 H10C 0.9900 . ?
C102 H10D 0.9900 . ?
C103 C104 1.513(5) . ?
C103 H10E 0.9900 . ?
C103 H10F 0.9900 . ?
C104 C105 1.533(4) . ?
C104 H10G 0.9900 . ?
C104 H10H 0.9900 . ?
C105 C106 1.512(5) . ?
C105 H10I 0.9900 . ?
C105 H10J 0.9900 . ?
C106 C107 1.526(4) . ?
C106 H10K 0.9900 . ?
C106 H10L 0.9900 . ?
C107 C108 1.529(5) . ?
C107 H10M 0.9900 . ?
C107 H10N 0.9900 . ?
C108 C109 1.520(5) . ?
C108 H10O 0.9900 . ?
C108 H10P 0.9900 . ?
C109 C110 1.519(5) . ?
C109 H10Q 0.9900 . ?
C109 H10R 0.9900 . ?
C110 C111 1.518(4) . ?
C110 H11A 0.9900 . ?
C110 H11B 0.9900 . ?
C111 C112 1.518(5) . ?
C111 H11C 0.9900 . ?
C111 H11D 0.9900 . ?
C112 C113 1.526(4) . ?
C112 H11E 0.9900 . ?
C112 H11F 0.9900 . ?
C113 C114 1.528(5) . ?
C113 H11G 0.9900 . ?
C113 H11H 0.9900 . ?
C114 C115 1.523(4) . ?
C114 H11I 0.9900 . ?
C114 H11J 0.9900 . ?
C115 C116 1.515(5) . ?
C115 H11K 0.9900 . ?
C115 H11L 0.9900 . ?
C116 C117 1.520(5) . ?
C116 H11M 0.9900 . ?
C116 H11N 0.9900 . ?
C117 C118 1.526(5) . ?
C117 H11O 0.9900 . ?
C117 H11P 0.9900 . ?
C118 H11Q 0.9800 . ?
C118 H11R 0.9800 . ?
C118 H11S 0.9800 . ?
C1 C26 1.523(5) . ?
C1 H1A 0.9900 . ?
C1 H1B 0.9900 . ?
O2 C21 1.387(4) . ?
O2 C201 1.459(4) . ?
C21 C26 1.384(5) . ?
C21 C22 1.393(5) . ?
C22 C23 1.375(5) . ?
C22 C2 1.507(4) . ?
C23 C24 1.388(5) . ?
C23 H23 0.9500 . ?
C24 C25 1.374(5) . ?
C24 H24 0.9500 . ?
C25 C26 1.396(5) . ?
C25 H25 0.9500 . ?
C201 C202 1.513(5) . ?
C201 H20A 0.9900 . ?
C201 H20B 0.9900 . ?
C202 C203 1.529(4) . ?
C202 H20C 0.9900 . ?
C202 H20D 0.9900 . ?
C203 C204 1.528(5) . ?
C203 H20E 0.9900 . ?
C203 H20F 0.9900 . ?
C204 C205 1.527(4) . ?
C204 H20G 0.9900 . ?
C204 H20H 0.9900 . ?
C205 C206 1.525(5) . ?
C205 H20I 0.9900 . ?
C205 H20J 0.9900 . ?
C206 C207 1.523(4) . ?
C206 H20K 0.9900 . ?
C206 H20L 0.9900 . ?
C207 C208 1.514(5) . ?
C207 H20M 0.9900 . ?
C207 H20N 0.9900 . ?
C208 C209 1.535(4) . ?
C208 H20O 0.9900 . ?
C208 H20P 0.9900 . ?
C209 C210 1.508(5) . ?
C209 H20Q 0.9900 . ?
C209 H20R 0.9900 . ?
C210 C211 1.523(4) . ?
C210 H21A 0.9900 . ?
C210 H21B 0.9900 . ?
C211 C212 1.518(5) . ?
C211 H21C 0.9900 . ?
C211 H21D 0.9900 . ?
C212 C213 1.520(4) . ?
C212 H21E 0.9900 . ?
C212 H21F 0.9900 . ?
C213 C214 1.519(5) . ?
C213 H21G 0.9900 . ?
C213 H21H 0.9900 . ?
C214 C215 1.517(4) . ?
C214 H21I 0.9900 . ?
C214 H21J 0.9900 . ?
C215 C216 1.526(5) . ?
C215 H21K 0.9900 . ?
C215 H21L 0.9900 . ?
C216 C217 1.519(4) . ?
C216 H21M 0.9900 . ?
C216 H21N 0.9900 . ?
C217 C218 1.532(5) . ?
C217 H21O 0.9900 . ?
C217 H21P 0.9900 . ?
C218 H21Q 0.9800 . ?
C218 H21R 0.9800 . ?
C218 H21S 0.9800 . ?
C2 C36 1.508(5) . ?
C2 H2A 0.9900 . ?
C2 H2B 0.9900 . ?
O3 C31 1.395(4) . ?
O3 C301 1.432(4) . ?
C31 C32 1.379(5) . ?
C31 C36 1.405(5) . ?
C32 C33 1.389(5) . ?
C32 C3 1.514(5) . ?
C33 C34 1.390(5) . ?
C33 H33 0.9500 . ?
C34 C35 1.381(5) . ?
C34 H34 0.9500 . ?
C35 C36 1.400(5) . ?
C35 H35 0.9500 . ?
C301 C302 1.517(5) . ?
C301 H30A 0.9900 . ?
C301 H30B 0.9900 . ?
C302 C303 1.520(5) . ?
C302 H30C 0.9900 . ?
C302 H30D 0.9900 . ?
C303 C304 1.529(5) . ?
C303 H30E 0.9900 . ?
C303 H30F 0.9900 . ?
C304 C305 1.508(5) . ?
C304 H30G 0.9900 . ?
C304 H30H 0.9900 . ?
C305 C306 1.524(5) . ?
C305 H30I 0.9900 . ?
C305 H30J 0.9900 . ?
C306 C307 1.519(5) . ?
C306 H30K 0.9900 . ?
C306 H30L 0.9900 . ?
C307 C308 1.512(5) . ?
C307 H30M 0.9900 . ?
C307 H30N 0.9900 . ?
C308 C309 1.517(5) . ?
C308 H30O 0.9900 . ?
C308 H30P 0.9900 . ?
C309 C310 1.515(5) . ?
C309 H30Q 0.9900 . ?
C309 H30R 0.9900 . ?
C310 C311 1.521(5) . ?
C310 H31A 0.9900 . ?
C310 H31B 0.9900 . ?
C311 C312 1.523(5) . ?
C311 H31C 0.9900 . ?
C311 H31D 0.9900 . ?
C312 C313 1.509(5) . ?
C312 H31E 0.9900 . ?
C312 H31F 0.9900 . ?
C313 C314 1.517(5) . ?
C313 H31G 0.9900 . ?
C313 H31H 0.9900 . ?
C314 C315 1.526(5) . ?
C314 H31I 0.9900 . ?
C314 H31J 0.9900 . ?
C315 C316 1.514(5) . ?
C315 H31K 0.9900 . ?
C315 H31L 0.9900 . ?
C316 C317 1.5198(19) . ?
C316 H31M 0.9900 . ?
C316 H31N 0.9900 . ?
C317 C318 1.5297(19) . ?
C317 H31O 0.9900 . ?
C317 H31P 0.9900 . ?
C318 H31Q 0.9800 . ?
C318 H31R 0.9800 . ?
C318 H31S 0.9800 . ?
C3 C16 1.502(5) 2 ?
C3 H3A 0.9900 . ?
C3 H3B 0.9900 . ?

loop_
_geom_torsion_atom_site_label_1
_geom_torsion_atom_site_label_2
_geom_torsion_atom_site_label_3
_geom_torsion_atom_site_label_4
_geom_torsion
_geom_torsion_site_symmetry_1
_geom_torsion_site_symmetry_2
_geom_torsion_site_symmetry_3
_geom_torsion_site_symmetry_4
_geom_torsion_publ_flag
C101 O1 C11 C12 -80.0(5) . . . . ?
C101 O1 C11 C16 105.1(4) . . . . ?
C16 C11 C12 C13 0.3(6) . . . . ?
O1 C11 C12 C13 -174.3(4) . . . . ?
C16 C11 C12 C1 -179.9(4) . . . . ?
O1 C11 C12 C1 5.5(6) . . . . ?
C11 C12 C13 C14 -0.2(6) . . . . ?
C1 C12 C13 C14 180.0(4) . . . . ?
C12 C13 C14 C15 -0.1(7) . . . . ?
C13 C14 C15 C16 0.3(7) . . . . ?
C14 C15 C16 C11 -0.2(6) . . . . ?
C14 C15 C16 C3 179.1(4) . . . 2 ?
C12 C11 C16 C15 -0.1(7) . . . . ?
O1 C11 C16 C15 174.6(4) . . . . ?
C12 C11 C16 C3 -179.4(4) . . . 2 ?
O1 C11 C16 C3 -4.7(6) . . . 2 ?
C11 O1 C101 C102 -164.9(3) . . . . ?
O1 C101 C102 C103 -57.6(4) . . . . ?
C101 C102 C103 C104 -178.8(4) . . . . ?
C102 C103 C104 C105 -176.6(3) . . . . ?
C103 C104 C105 C106 179.2(4) . . . . ?
C104 C105 C106 C107 -177.1(4) . . . . ?
C105 C106 C107 C108 179.8(4) . . . . ?
C106 C107 C108 C109 -178.7(4) . . . . ?
C107 C108 C109 C110 179.5(4) . . . . ?
C108 C109 C110 C111 179.2(4) . . . . ?
C109 C110 C111 C112 178.5(4) . . . . ?
C110 C111 C112 C113 176.6(4) . . . . ?
C111 C112 C113 C114 -177.3(4) . . . . ?
C112 C113 C114 C115 178.6(4) . . . . ?
C113 C114 C115 C116 -179.6(4) . . . . ?
C114 C115 C116 C117 -178.8(4) . . . . ?
C115 C116 C117 C118 -179.9(4) . . . . ?
C11 C12 C1 C26 -141.7(4) . . . . ?
C13 C12 C1 C26 38.1(5) . . . . ?
C201 O2 C21 C26 -105.3(4) . . . . ?
C201 O2 C21 C22 80.2(5) . . . . ?
C26 C21 C22 C23 0.5(6) . . . . ?
O2 C21 C22 C23 174.8(4) . . . . ?
C26 C21 C22 C2 -177.1(4) . . . . ?
O2 C21 C22 C2 -2.7(6) . . . . ?
C21 C22 C23 C24 0.4(7) . . . . ?
C2 C22 C23 C24 177.9(4) . . . . ?
C22 C23 C24 C25 -0.7(7) . . . . ?
C23 C24 C25 C26 0.2(7) . . . . ?
O2 C21 C26 C25 -175.4(4) . . . . ?
C22 C21 C26 C25 -1.0(7) . . . . ?
O2 C21 C26 C1 5.1(6) . . . . ?
C22 C21 C26 C1 179.5(4) . . . . ?
C24 C25 C26 C21 0.7(7) . . . . ?
C24 C25 C26 C1 -179.9(4) . . . . ?
C12 C1 C26 C21 76.3(5) . . . . ?
C12 C1 C26 C25 -103.1(5) . . . . ?
C21 O2 C201 C202 174.1(3) . . . . ?
O2 C201 C202 C203 69.5(4) . . . . ?
C201 C202 C203 C204 -170.2(4) . . . . ?
C202 C203 C204 C205 179.0(3) . . . . ?
C203 C204 C205 C206 -170.3(4) . . . . ?
C204 C205 C206 C207 -179.7(3) . . . . ?
C205 C206 C207 C208 -177.6(4) . . . . ?
C206 C207 C208 C209 179.2(3) . . . . ?
C207 C208 C209 C210 -179.5(4) . . . . ?
C208 C209 C210 C211 -176.8(3) . . . . ?
C209 C210 C211 C212 -179.7(4) . . . . ?
C210 C211 C212 C213 -177.9(3) . . . . ?
C211 C212 C213 C214 180.0(4) . . . . ?
C212 C213 C214 C215 -179.4(3) . . . . ?
C213 C214 C215 C216 179.2(4) . . . . ?
C214 C215 C216 C217 179.2(4) . . . . ?
C215 C216 C217 C218 -179.7(4) . . . . ?
C23 C22 C2 C36 90.1(5) . . . . ?
C21 C22 C2 C36 -92.4(5) . . . . ?
C301 O3 C31 C32 -106.1(4) . . . . ?
C301 O3 C31 C36 77.0(4) . . . . ?
O3 C31 C32 C33 -174.9(3) . . . . ?
C36 C31 C32 C33 1.7(6) . . . . ?
O3 C31 C32 C3 4.6(5) . . . . ?
C36 C31 C32 C3 -178.7(4) . . . . ?
C31 C32 C33 C34 -0.2(6) . . . . ?
C3 C32 C33 C34 -179.7(4) . . . . ?
C32 C33 C34 C35 -0.6(6) . . . . ?
C33 C34 C35 C36 -0.2(6) . . . . ?
C34 C35 C36 C31 1.6(6) . . . . ?
C34 C35 C36 C2 180.0(4) . . . . ?
C32 C31 C36 C35 -2.4(6) . . . . ?
O3 C31 C36 C35 174.2(3) . . . . ?
C32 C31 C36 C2 179.2(4) . . . . ?
O3 C31 C36 C2 -4.1(5) . . . . ?
C22 C2 C36 C35 -20.2(6) . . . . ?
C22 C2 C36 C31 158.1(4) . . . . ?
C31 O3 C301 C302 -153.3(4) . . . . ?
O3 C301 C302 C303 -62.0(4) . . . . ?
C301 C302 C303 C304 -171.9(3) . . . . ?
C302 C303 C304 C305 173.2(3) . . . . ?
C303 C304 C305 C306 -175.6(4) . . . . ?
C304 C305 C306 C307 177.3(3) . . . . ?
C305 C306 C307 C308 -176.0(4) . . . . ?
C306 C307 C308 C309 178.7(3) . . . . ?
C307 C308 C309 C310 -179.1(4) . . . . ?
C308 C309 C310 C311 -180.0(3) . . . . ?
C309 C310 C311 C312 -179.5(4) . . . . ?
C310 C311 C312 C313 -179.8(3) . . . . ?
C311 C312 C313 C314 -178.3(4) . . . . ?
C312 C313 C314 C315 179.8(4) . . . . ?
C313 C314 C315 C316 -173.1(4) . . . . ?
C314 C315 C316 C317 176.3(3) . . . . ?
C315 C316 C317 C318 78.6(5) . . . . ?
C31 C32 C3 C16 -82.6(5) . . . 2 ?
C33 C32 C3 C16 96.9(5) . . . 2 ?
